data_4022050
loop_
_publ_author_name
'David M. Hodgson'
'Bogdan \<Stefane'
'Timothy J. Miles'
'Jason Witherington'

_publ_contact_author_address
;
Faculty of Chemistry and Chemical Technology
University of Ljubljana
A\<sker\<ceva 5, P. O. Box 537
1000 Ljubljana
Slovenia
;
_publ_contact_author_email bogdan.stefane@fkkt.uni-lj.si
_publ_contact_author_name 'Bogdan \<Stefane'
_publ_section_title
;
 Organolithium-Induced Alkylative Ring Opening of
 Aziridines: Synthesis of Unsaturated Amino Alcohols and Ethers
;
_journal_name_full 'Journal of Organic Chemistry'
_journal_page_first 8510
_journal_page_last 8515
_journal_paper_doi 10.1021/jo0615201
_journal_volume 71
_journal_year 2006
_chemical_compound_source
;
synthesis as described
;
_chemical_formula_moiety ' C12 H21 N1 O4 S1 '
_chemical_formula_sum 'C12 H21 N O4 S'
_chemical_formula_weight 275.36
_chemical_melting_point 388.6(15)
_chemical_name_systematic
;
2-Methyl-N-(4-methyllene-1,6-dioxaspiro[4.4]non-3-yl)-4-propane-2-sulfonamide
;
_space_group_IT_number 14
_symmetry_cell_setting monoclinic
_symmetry_space_group_name_Hall '-P 2ybc'
_symmetry_space_group_name_H-M 'P 1 21/c 1'
_atom_sites_solution_hydrogens geom
_atom_sites_solution_primary direc
_atom_sites_solution_secondary difmap
_cell_angle_alpha 90
_cell_angle_beta 113.0387(14)
_cell_angle_gamma 90
_cell_formula_units_Z 4
_cell_length_a 11.8092(4)
_cell_length_b 10.8815(4)
_cell_length_c 11.5938(5)
_cell_measurement_reflns_used 22942
_cell_measurement_temperature 150
_cell_measurement_theta_max 28
_cell_measurement_theta_min 5
_cell_volume 1371.00(9)
_computing_cell_refinement
;
KappaCCD software 'DENZO' (Otwinowski & Minor, 1996)
;
_computing_data_collection
;
KappaCCD software 'Collect' (Nonius, 2000)
;
_computing_data_reduction
;
KappaCCD software 'DENZO' (Otwinowski & Minor, 1996)
;
_computing_publication_material
;
CRYSTALS (Watkin et al, 2001)
;
_computing_structure_refinement
;
CRYSTALS (Watkin et al, 2001)
;
_computing_structure_solution 'SIR92 (Giacovazzo et al, 1992)'
_diffrn_ambient_temperature 150
_diffrn_measured_fraction_theta_max 1.000
_diffrn_measurement_device_type
;
Nonius KappaCCD
;
_diffrn_measurement_method \w
_diffrn_radiation_monochromator graphite
_diffrn_radiation_type 'Mo K\a'
_diffrn_radiation_wavelength 0.71073
_diffrn_reflns_av_R_equivalents 0.063
_diffrn_reflns_limit_h_max 15
_diffrn_reflns_limit_h_min -15
_diffrn_reflns_limit_k_max 14
_diffrn_reflns_limit_k_min -14
_diffrn_reflns_limit_l_max 15
_diffrn_reflns_limit_l_min -15
_diffrn_reflns_number 22942
_diffrn_reflns_theta_max 27.39
_diffrn_reflns_theta_min 5.11
_diffrn_standards_decay_% 0.00
_diffrn_standards_interval_count 0
_diffrn_standards_interval_time 0
_diffrn_standards_number 0
_exptl_absorpt_coefficient_mu 0.243
_exptl_absorpt_correction_T_max 0.97
_exptl_absorpt_correction_T_min 0.91
_exptl_absorpt_correction_type multi-scan
_exptl_absorpt_process_details
;
 Denzo/Scalepack (Otwinowski & Minor, 1996)
;
_exptl_crystal_colour ' colourless '
_exptl_crystal_density_diffrn 1.334
_exptl_crystal_description ' tablet '
_exptl_crystal_F_000 592.0
_exptl_crystal_size_max 0.40
_exptl_crystal_size_mid 0.40
_exptl_crystal_size_min 0.14
_refine_diff_density_max 0.57
_refine_diff_density_min -0.34
_refine_ls_extinction_method None
_refine_ls_goodness_of_fit_ref 0.9971
_refine_ls_hydrogen_treatment noref
_refine_ls_matrix_type full
_refine_ls_number_parameters 184
_refine_ls_number_reflns 1707
_refine_ls_R_factor_gt 0.0609
_refine_ls_shift/su_max 0.005603
_refine_ls_structure_factor_coef F
_refine_ls_weighting_details
;
Chebychev polynomial with 3 parameters (Carruthers & Watkin , 1979)
 1.38     1.04    0.907
;
_refine_ls_weighting_scheme calc
_refine_ls_wR_factor_ref 0.0721
_reflns_limit_h_max 14
_reflns_limit_h_min -15
_reflns_limit_k_max 14
_reflns_limit_k_min 0
_reflns_limit_l_max 15
_reflns_limit_l_min 0
_reflns_number_gt 1707
_reflns_number_total 3109
_reflns_threshold_expression >3.00\s(I)
_cod_data_source_file jo0615201si20060808_124111_2.cif
_cod_depositor_comments
;
The following automatic conversions were performed:
'_symmetry_cell_setting' value 'Monoclinic' changed to 'monoclinic'
according to '/home/saulius/struct/CIF-dictionaries/cif_core.dic'
dictionary named 'cif_core.dic' version 2.4.1 from 2010-06-29.

Automatic conversion script
Id: cif_fix_enum 1527 2010-12-29 10:47:43Z saulius 

The following automatic conversions were performed:

'_chemical_melting_point' value '114-117 \%C' was changed to
'388.6(15)' - it was converted from degrees Celsius(C) to Kelvins(K),
the average value was taken and precision was estimated.

Automatic conversion script
Id: cif_fix_values 1646 2011-03-28 12:23:43Z adriana 
;
_cod_original_sg_symbol_H-M 'P 21/c'
_cod_original_formula_sum ' C12 H21 N1 O4 S1 '
_cod_database_code 4022050

loop_
_symmetry_equiv_pos_as_xyz
x,y,z
-x,-y,-z
-x,y+1/2,-z+1/2
x,-y+1/2,z+1/2

loop_
_atom_site_label
_atom_site_fract_x
_atom_site_fract_y
_atom_site_fract_z
_atom_site_U_iso_or_equiv
_atom_site_occupancy
_atom_site_adp_type
_atom_site_disorder_assembly
_atom_site_disorder_group
O1 0.54512(19) 0.2101(2) 0.81785(19) 0.0469 1.0000 Uani . .
C1 0.6666(3) 0.2147(3) 0.9156(3) 0.0481 1.0000 Uani . .
C2 0.7536(3) 0.1678(4) 0.8601(3) 0.0575 1.0000 Uani . .
C3 0.6777(3) 0.1458(4) 0.7247(3) 0.0601 1.0000 Uani . .
C4 0.5563(3) 0.2088(3) 0.7005(3) 0.0375 1.0000 Uani . .
C5 0.4404(3) 0.1610(3) 0.5995(3) 0.0449 1.0000 Uani . .
C6 0.4065(4) 0.0496(4) 0.5756(4) 0.0612 1.0000 Uani . .
O2 0.5657(2) 0.3318(2) 0.6612(2) 0.0552 1.0000 Uani . .
C7 0.4448(4) 0.3789(4) 0.6019(4) 0.0598 0.755(6) Uani 1 1
C8 0.3589(5) 0.2657(5) 0.5349(5) 0.0439 0.755(6) Uani 1 1
N1 0.3226(3) 0.2708(4) 0.3986(3) 0.0449 0.755(6) Uani 1 1
S1 0.18706(14) 0.23078(12) 0.30022(16) 0.0354 0.755(6) Uani 1 1
O3 0.2044(3) 0.1800(3) 0.1925(4) 0.0512 0.755(6) Uani 1 1
O4 0.1288(4) 0.1548(3) 0.3632(3) 0.0474 0.755(6) Uani 1 1
C9 0.4448(4) 0.3789(4) 0.6019(4) 0.0598 0.245(6) Uani 1 2
C10 0.3904(16) 0.2675(18) 0.5059(17) 0.041(4) 0.245(6) Uiso 1 2
N2 0.2579(9) 0.279(1) 0.469(1) 0.038(3) 0.245(6) Uiso 1 2
S2 0.1594(5) 0.2398(4) 0.3334(5) 0.0407(15) 0.245(6) Uiso 1 2
O5 0.2268(14) 0.1854(13) 0.2610(16) 0.057(4) 0.245(6) Uiso 1 2
O6 0.0631(16) 0.1742(14) 0.3475(13) 0.070(4) 0.245(6) Uiso 1 2
C11 0.0962(3) 0.3728(3) 0.2516(3) 0.0392 1.0000 Uani . .
C12 0.0801(5) 0.4329(4) 0.3621(4) 0.0771 1.0000 Uani . .
C13 0.1646(4) 0.4566(4) 0.1970(5) 0.0769 1.0000 Uani . .
C14 -0.0251(4) 0.3338(4) 0.1511(4) 0.0710 1.0000 Uani . .
H11 0.6881 0.3012 0.9453 0.0536 1.0000 Uiso . .
H12 0.6707 0.1617 0.9875 0.0536 1.0000 Uiso . .
H21 0.8189 0.2303 0.8699 0.0649 1.0000 Uiso . .
H22 0.7929 0.0895 0.9020 0.0649 1.0000 Uiso . .
H31 0.7181 0.1824 0.6713 0.0700 1.0000 Uiso . .
H32 0.6651 0.0557 0.7072 0.0700 1.0000 Uiso . .
H61 0.4598 -0.0180 0.6272 0.0649 1.0000 Uiso . .
H62 0.3267 0.0297 0.5052 0.0649 1.0000 Uiso . .
H71 0.4174 0.4161 0.6656 0.0652 0.755 Uiso 1 1
H72 0.4419 0.4425 0.5386 0.0652 0.755 Uiso 1 1
H81 0.2774 0.2616 0.5421 0.0505 0.755 Uiso 1 1
H1 0.3841 0.3001 0.3651 0.0516 0.755 Uiso 1 1
H91 0.4025 0.3884 0.6612 0.0652 0.245 Uiso 1 2
H92 0.4424 0.4588 0.5585 0.0652 0.245 Uiso 1 2
H101 0.4099 0.2608 0.4296 0.0489 0.245 Uiso 1 2
H2 0.2269 0.3131 0.5316 0.0460 0.245 Uiso 1 2
H121 0.0306 0.5098 0.3337 0.0956 1.0000 Uiso . .
H122 0.1627 0.4535 0.4278 0.0956 1.0000 Uiso . .
H123 0.0365 0.3750 0.3978 0.0956 1.0000 Uiso . .
H131 0.1180 0.5352 0.1693 0.0956 1.0000 Uiso . .
H132 0.2483 0.4744 0.2621 0.0956 1.0000 Uiso . .
H133 0.1728 0.4155 0.1235 0.0956 1.0000 Uiso . .
H141 -0.0795 0.4073 0.1202 0.0734 1.0000 Uiso . .
H142 -0.0660 0.2727 0.1867 0.0734 1.0000 Uiso . .
H143 -0.0102 0.2955 0.0799 0.0734 1.0000 Uiso . .

loop_
_atom_site_aniso_label
_atom_site_aniso_U_11
_atom_site_aniso_U_22
_atom_site_aniso_U_33
_atom_site_aniso_U_23
_atom_site_aniso_U_13
_atom_site_aniso_U_12
O1 0.0361(11) 0.0755(17) 0.0278(11) -0.0014(11) 0.0109(9) -0.0008(11)
C1 0.0484(18) 0.056(2) 0.0300(16) -0.0055(15) 0.0045(13) -0.0014(16)
C2 0.0399(18) 0.082(3) 0.0404(19) 0.0022(18) 0.0048(14) 0.0052(18)
C3 0.0363(17) 0.100(3) 0.0390(18) -0.002(2) 0.0089(14) 0.0107(19)
C4 0.0370(15) 0.0417(19) 0.0284(15) 0.0005(12) 0.0071(12) -0.0015(13)
C5 0.0423(18) 0.050(2) 0.0394(18) -0.0020(15) 0.0124(14) 0.0059(15)
C6 0.060(2) 0.054(2) 0.048(2) -0.0051(17) -0.0020(17) 0.0020(18)
O2 0.0491(14) 0.0625(16) 0.0486(14) -0.0047(12) 0.0132(11) -0.0123(12)
C7 0.058(2) 0.059(2) 0.046(2) -0.0011(17) 0.0026(17) 0.0054(18)
C8 0.035(2) 0.060(3) 0.031(3) 0.003(2) 0.0070(19) 0.006(2)
N1 0.0286(17) 0.069(3) 0.0317(19) 0.0071(17) 0.0059(13) -0.0024(17)
S1 0.0282(6) 0.0423(6) 0.0312(7) 0.0014(5) 0.0068(5) 0.0001(5)
O3 0.0502(18) 0.060(2) 0.044(2) -0.0061(17) 0.0190(16) 0.0090(15)
O4 0.046(2) 0.0482(19) 0.0510(19) 0.0094(15) 0.0217(15) -0.0035(16)
C9 0.058(2) 0.059(2) 0.046(2) -0.0011(17) 0.0026(17) 0.0054(18)
C11 0.0337(15) 0.0423(17) 0.0360(16) 0.0026(13) 0.0076(12) -0.0014(13)
C12 0.110(4) 0.065(3) 0.065(3) -0.013(2) 0.042(3) -0.003(3)
C13 0.072(3) 0.057(3) 0.110(4) 0.019(3) 0.044(3) -0.001(2)
C14 0.048(2) 0.074(3) 0.062(2) -0.001(2) -0.0107(18) 0.011(2)

loop_
_atom_type_symbol
_atom_type_scat_dispersion_real
_atom_type_scat_dispersion_imag
_atom_type_scat_Cromer_Mann_a1
_atom_type_scat_Cromer_Mann_b1
_atom_type_scat_Cromer_Mann_a2
_atom_type_scat_Cromer_Mann_b2
_atom_type_scat_Cromer_Mann_a3
_atom_type_scat_Cromer_Mann_b3
_atom_type_scat_Cromer_Mann_a4
_atom_type_scat_Cromer_Mann_b4
_atom_type_scat_Cromer_Mann_c
_atom_type_scat_source
'C   ' 0.0020 0.0020 2.3100 20.8439 1.0200 10.2075 1.5886 0.5687 0.8650 51.6512 0.2156 International_Tables_Vol_IV_Table_2.2B
'H   ' 0.0000 0.0000 0.4930 10.5109 0.3229 26.1257 0.1402 3.1424 0.0408 57.7997 0.0030 International_Tables_Vol_IV_Table_2.2B
'N   ' 0.0040 0.0030 12.2126 0.0057 3.1322 9.8933 2.0125 28.9975 1.1663 0.5826 -11.5290 International_Tables_Vol_IV_Table_2.2B
'O   ' 0.0080 0.0060 3.0485 13.2771 2.2868 5.7011 1.5463 0.3239 0.8670 32.9089 0.2508 International_Tables_Vol_IV_Table_2.2B
'S   ' 0.1100 0.1240 6.9053 1.4679 5.2034 22.2151 1.4379 0.2536 1.5863 56.1720 0.8669 International_Tables_Vol_IV_Table_2.2B

loop_
_geom_angle_atom_site_label_1
_geom_angle_atom_site_label_2
_geom_angle_atom_site_label_3
_geom_angle
_geom_angle_publ_flag
C1 O1 C4 108.5(2) yes
O1 C1 C2 106.9(2) yes
O1 C1 H11 110.1 no
C2 C1 H11 110.1 no
O1 C1 H12 110.1 no
C2 C1 H12 110.1 no
H11 C1 H12 109.5 no
C1 C2 C3 106.0(3) yes
C1 C2 H21 110.3 no
C3 C2 H21 110.3 no
C1 C2 H22 110.3 no
C3 C2 H22 110.3 no
H21 C2 H22 109.5 no
C2 C3 C4 105.0(3) yes
C2 C3 H31 110.6 no
C4 C3 H31 110.6 no
C2 C3 H32 110.6 no
C4 C3 H32 110.6 no
H31 C3 H32 109.5 no
O1 C4 C3 105.3(2) yes
O1 C4 C5 110.7(2) yes
C3 C4 C5 119.7(3) yes
O1 C4 O2 110.1(3) yes
C3 C4 O2 107.2(3) yes
C5 C4 O2 103.6(2) yes
C4 C5 C6 127.7(3) yes
C4 C5 C8 109.8(3) yes
C6 C5 C8 122.2(4) yes
C4 C5 C10 105.6(7) yes
C6 C5 C10 124.3(7) yes
C5 C6 H61 120.0 no
C5 C6 H62 120.0 no
H61 C6 H62 120.0 no
C4 O2 C7 107.7(3) yes
C4 O2 C9 107.7(3) yes
O2 C7 C8 106.6(3) yes
O2 C7 H71 110.2 no
C8 C7 H71 110.2 no
O2 C7 H72 110.2 no
C8 C7 H72 110.2 no
H71 C7 H72 109.5 no
C5 C8 C7 100.6(3) yes
C5 C8 N1 115.4(4) yes
C7 C8 N1 111.0(4) yes
C5 C8 H81 112.1 no
C7 C8 H81 116.4 no
N1 C8 H81 101.9 no
C8 N1 S1 122.7(3) yes
C8 N1 H1 118.7(4) no
S1 N1 H1 118.7(3) no
N1 S1 O3 106.0(3) yes
N1 S1 O4 109.5(2) yes
O3 S1 O4 118.2(2) yes
N1 S1 C11 106.69(19) yes
O3 S1 C11 108.54(18) yes
O4 S1 C11 107.5(2) yes
O2 C9 C10 96.7(7) yes
O2 C9 H91 112.6 no
C10 C9 H91 112.6 no
O2 C9 H92 112.6 no
C10 C9 H92 112.6 no
H91 C9 H92 109.5 no
C5 C10 C9 98.1(10) yes
C5 C10 N2 110.0(12) yes
C9 C10 N2 103.3(12) yes
C5 C10 H101 114.3 no
C9 C10 H101 120.1 no
N2 C10 H101 110.0 no
C10 N2 S2 123.0(10) yes
C10 N2 H2 118.5(11) no
S2 N2 H2 118.5 no
N2 S2 O5 108.5(8) yes
N2 S2 O6 109.2(8) yes
N2 S2 C11 107.8(5) yes
O5 S2 O6 120.0(8) yes
O5 S2 C11 103.6(6) yes
O6 S2 C11 107.1(7) yes
S1 C11 C12 110.7(3) yes
S2 C11 C12 93.8(3) yes
S1 C11 C13 107.0(3) yes
S2 C11 C13 123.2(3) yes
C12 C11 C13 111.0(3) yes
S1 C11 C14 105.3(3) yes
S2 C11 C14 105.2(3) yes
C12 C11 C14 112.2(3) yes
C13 C11 C14 110.3(3) yes
C11 C12 H121 109.5 no
C11 C12 H122 109.5 no
H121 C12 H122 109.5 no
C11 C12 H123 109.5 no
H121 C12 H123 109.5 no
H122 C12 H123 109.5 no
C11 C13 H131 109.5 no
C11 C13 H132 109.5 no
H131 C13 H132 109.5 no
C11 C13 H133 109.5 no
H131 C13 H133 109.5 no
H132 C13 H133 109.5 no
C11 C14 H141 109.5 no
C11 C14 H142 109.5 no
H141 C14 H142 109.5 no
C11 C14 H143 109.5 no
H141 C14 H143 109.5 no
H142 C14 H143 109.5 no

loop_
_geom_bond_atom_site_label_1
_geom_bond_atom_site_label_2
_geom_bond_distance
_geom_bond_publ_flag
O1 C1 1.440(4) yes
O1 C4 1.417(4) yes
C1 C2 1.499(5) yes
C1 H11 1.000 no
C1 H12 1.000 no
C2 C3 1.491(5) yes
C2 H21 1.000 no
C2 H22 1.000 no
C3 C4 1.513(5) yes
C3 H31 1.000 no
C3 H32 1.000 no
C4 C5 1.504(4) yes
C4 O2 1.432(4) yes
C5 C6 1.272(5) yes
C5 C8 1.491(6) yes
C5 C10 1.539(19) yes
C6 H61 1.000 no
C6 H62 1.000 no
O2 C7 1.416(5) yes
O2 C9 1.416(5) yes
C7 C8 1.591(7) yes
C7 H71 1.000 no
C7 H72 1.000 no
C8 N1 1.467(6) yes
C8 H81 1.000 no
N1 S1 1.620(3) yes
N1 H1 1.000 no
S1 O3 1.451(4) yes
S1 O4 1.443(4) yes
S1 C11 1.840(4) yes
C9 C10 1.601(19) yes
C9 H91 1.000 no
C9 H92 1.000 no
C10 N2 1.458(19) yes
C10 H101 1.000 no
N2 S2 1.608(11) yes
N2 H2 1.00 no
S2 O5 1.487(18) yes
S2 O6 1.405(15) yes
S2 C11 1.731(6) yes
C11 C12 1.516(5) yes
C11 C13 1.511(5) yes
C11 C14 1.511(5) yes
C12 H121 1.000 no
C12 H122 1.000 no
C12 H123 1.000 no
C13 H131 1.000 no
C13 H132 1.000 no
C13 H133 1.000 no
C14 H141 1.000 no
C14 H142 1.000 no
C14 H143 1.000 no

loop_
_geom_hbond_atom_site_label_D
_geom_hbond_atom_site_label_H
_geom_hbond_atom_site_label_A
_geom_hbond_site_symmetry_A
_geom_hbond_distance_DH
_geom_hbond_distance_HA
_geom_hbond_distance_DA
_geom_hbond_angle_DHA
_geom_hbond_publ_flag
N1 H1 O1 4_554 1.00 2.18 3.122(4) 157. no
N2 H2 O3 4_555 1.00 1.99 2.928(11) 156. no
